data_4063402
loop_
_publ_author_name
'Braunschweig, Holger'
'D\"orfler, Rainer'
'Gruss, Katrin'
'K\"ohler, Julia'
'Radacki, Krzysztof'

_publ_section_title
;
 Insertion vs Ligand Exchange: Reactivity of DistannaAnsaHalf-Sandwich
 Complexes of Molybdenum and Tungsten toward Isocyanide and Phosphine
 Complexes of Nickel and Palladium
;
_journal_issue 2
_journal_name_full Organometallics
_journal_page_first 305
_journal_page_last 312
_journal_paper_doi 10.1021/om101049d
_journal_volume 30
_journal_year 2011
_chemical_formula_moiety 'C28 H49 N O2 Se Sn2 W'
_chemical_formula_sum 'C28 H49 N O2 Se Sn2 W'
_chemical_formula_weight 931.87
_chemical_name_common
;
?
;
_chemical_name_systematic
; 
?
;
_space_group_IT_number 14
_symmetry_cell_setting monoclinic
_symmetry_space_group_name_Hall '-P 2ybc'
_symmetry_space_group_name_H-M 'P 1 21/c 1'
_atom_sites_solution_hydrogens geom
_atom_sites_solution_primary direct
_atom_sites_solution_secondary difmap
_audit_creation_method SHELXL-97
_cell_angle_alpha 90.00
_cell_angle_beta 102.354(2)
_cell_angle_gamma 90.00
_cell_formula_units_Z 4
_cell_length_a 15.445(2)
_cell_length_b 12.3236(17)
_cell_length_c 18.898(3)
_cell_measurement_reflns_used 7244
_cell_measurement_temperature 173(2)
_cell_measurement_theta_max 25.83
_cell_measurement_theta_min 2.70
_cell_volume 3513.7(9)
_computing_cell_refinement 'Saint+ NT ver. 7.53A (Bruker AXS)'
_computing_data_collection 'Smart NT ver. 5.63 (Bruker AXS)'
_computing_data_reduction 'Saint+ NT ver. 7.53A (Bruker AXS)'
_computing_molecular_graphics 'XP ver. 5.1 (Bruker AXS, 1998)'
_computing_publication_material 'SHELXL-97 (Sheldrick, 2008)'
_computing_structure_refinement 'SHELXL-97 (Sheldrick, 1997)'
_computing_structure_solution 'SHELXS-97 (Sheldrick, 1990)'
_diffrn_ambient_temperature 173(2)
_diffrn_measured_fraction_theta_full 0.999
_diffrn_measured_fraction_theta_max 0.997
_diffrn_measurement_device_type 'Bruker APEX-I CCD'
_diffrn_measurement_method '\f and \w scans'
_diffrn_radiation_monochromator graphite
_diffrn_radiation_source 'sealed tube'
_diffrn_radiation_type MoK\a
_diffrn_radiation_wavelength 0.71073
_diffrn_reflns_av_R_equivalents 0.0584
_diffrn_reflns_av_sigmaI/netI 0.0369
_diffrn_reflns_limit_h_max 20
_diffrn_reflns_limit_h_min -20
_diffrn_reflns_limit_k_max 16
_diffrn_reflns_limit_k_min -16
_diffrn_reflns_limit_l_max 25
_diffrn_reflns_limit_l_min -25
_diffrn_reflns_number 64037
_diffrn_reflns_theta_full 26.00
_diffrn_reflns_theta_max 28.36
_diffrn_reflns_theta_min 2.21
_exptl_absorpt_coefficient_mu 5.734
_exptl_absorpt_correction_T_max 0.7457
_exptl_absorpt_correction_T_min 0.4945
_exptl_absorpt_correction_type multi-scan
_exptl_absorpt_process_details 'Sadabs 2008/1 (Brucker 2008)'
_exptl_crystal_colour yellow
_exptl_crystal_density_diffrn 1.762
_exptl_crystal_density_method 'not measured'
_exptl_crystal_description plate
_exptl_crystal_F_000 1792
_exptl_crystal_size_max 0.31
_exptl_crystal_size_mid 0.18
_exptl_crystal_size_min 0.05
_refine_diff_density_max 2.655
_refine_diff_density_min -1.515
_refine_diff_density_rms 0.139
_refine_ls_extinction_method none
_refine_ls_goodness_of_fit_ref 1.030
_refine_ls_hydrogen_treatment constr
_refine_ls_matrix_type full
_refine_ls_number_parameters 287
_refine_ls_number_reflns 8769
_refine_ls_number_restraints 6
_refine_ls_restrained_S_all 1.035
_refine_ls_R_factor_all 0.0481
_refine_ls_R_factor_gt 0.0346
_refine_ls_shift/su_max 0.001
_refine_ls_shift/su_mean 0.000
_refine_ls_structure_factor_coef Fsqd
_refine_ls_weighting_details 'calc w=1/[\s^2^(Fo^2^)+(0.0355P)^2^+7.3929P] where P=(Fo^2^+2Fc^2^)/3'
_refine_ls_weighting_scheme calc
_refine_ls_wR_factor_gt 0.0781
_refine_ls_wR_factor_ref 0.0844
_reflns_number_gt 7140
_reflns_number_total 8769
_reflns_threshold_expression >2sigma(I)
_cod_data_source_file om101049d_si_001.cif
_cod_data_source_block 14
_cod_depositor_comments
;
The following automatic conversions were performed:

'_symmetry_cell_setting' value 'Monoclinic' changed to 'monoclinic'
according to the built-in table from CIF Core dictionary named
'cif_core.dic' version 2.4.1 from 2010-06-29.

Automatic conversion script
Id: cif_fix_values 1646 2011-03-28 12:23:43Z adriana 
;
_cod_original_cell_volume 3513.7(8)
_cod_original_sg_symbol_H-M P2(1)/c
_cod_database_code 4063402

loop_
_symmetry_equiv_pos_as_xyz
'x, y, z'
'-x, y+1/2, -z+1/2'
'-x, -y, -z'
'x, -y-1/2, z-1/2'

loop_
_atom_site_label
_atom_site_type_symbol
_atom_site_fract_x
_atom_site_fract_y
_atom_site_fract_z
_atom_site_U_iso_or_equiv
_atom_site_adp_type
_atom_site_occupancy
_atom_site_symmetry_multiplicity
_atom_site_calc_flag
_atom_site_refinement_flags
_atom_site_disorder_assembly
_atom_site_disorder_group
W1 W 0.795668(14) 0.878213(15) 0.455620(10) 0.03526(6) Uani 1 1 d . . .
C1 C 0.6857(4) 0.9095(5) 0.3857(3) 0.0517(14) Uani 1 1 d . A .
O1 O 0.6154(3) 0.9268(5) 0.3494(3) 0.0793(15) Uani 1 1 d . . .
C2 C 0.8724(4) 1.0034(4) 0.4451(3) 0.0470(13) Uani 1 1 d . A .
O2 O 0.9166(3) 1.0779(3) 0.4432(2) 0.0678(12) Uani 1 1 d . . .
C1_1 C 0.7892(3) 0.6910(4) 0.4660(2) 0.0357(10) Uani 1 1 d . A .
C2_1 C 0.7470(4) 0.7362(4) 0.5187(3) 0.0461(12) Uani 1 1 d . A .
H2A_1 H 0.6853 0.7232 0.5219 0.055 Uiso 1 1 calc R . .
C3_1 C 0.8103(5) 0.7957(4) 0.5697(3) 0.0539(15) Uani 1 1 d . A .
H3A_1 H 0.7993 0.8310 0.6134 0.065 Uiso 1 1 calc R . .
C4_1 C 0.8924(4) 0.7867(4) 0.5509(3) 0.0507(14) Uani 1 1 d . A .
H4A_1 H 0.9489 0.8145 0.5789 0.061 Uiso 1 1 calc R . .
C5_1 C 0.8806(3) 0.7232(4) 0.4870(3) 0.0397(11) Uani 1 1 d . A .
H5A_1 H 0.9283 0.6987 0.4639 0.048 Uiso 1 1 calc R . .
Se1 Se 0.78464(4) 0.66395(4) 0.26726(3) 0.04377(13) Uani 1 1 d . . .
Sn1 Sn 0.84126(2) 0.85360(2) 0.318703(16) 0.02945(8) Uani 1 1 d . A .
Sn2 Sn 0.74318(2) 0.58166(3) 0.377060(17) 0.03291(8) Uani 1 1 d . A .
C1_2 C 0.7439(4) 0.9975(4) 0.5064(3) 0.0394(17) Uani 0.747(12) 1 d PG A 1
N2_2 N 0.6984(3) 1.0551(3) 0.5326(2) 0.069(2) Uani 0.747(12) 1 d PGU A 1
C3_2 C 0.6420(3) 1.1269(4) 0.5652(3) 0.052(2) Uani 0.747(12) 1 d PG A 1
C4_2 C 0.5773(6) 1.1862(7) 0.5049(4) 0.105(4) Uani 0.747(12) 1 d PG A 1
H4A_2 H 0.5350 1.2414 0.5282 0.157 Uiso 0.747(12) 1 d PG A 1
H4B_2 H 0.6118 1.2354 0.4710 0.157 Uiso 0.747(12) 1 d PG A 1
H4C_2 H 0.5333 1.1298 0.4690 0.157 Uiso 0.747(12) 1 d PG A 1
C5_2 C 0.5905(6) 1.0586(7) 0.6100(6) 0.151(8) Uani 0.747(12) 1 d PG A 1
H5A_2 H 0.5473 1.1108 0.6346 0.227 Uiso 0.747(12) 1 d PG A 1
H5B_2 H 0.5480 0.9980 0.5768 0.227 Uiso 0.747(12) 1 d PG A 1
H5C_2 H 0.6347 1.0153 0.6543 0.227 Uiso 0.747(12) 1 d PG A 1
C6_2 C 0.7007(5) 1.2094(7) 0.6141(6) 0.123(7) Uani 0.747(12) 1 d PG A 1
H6A_2 H 0.6598 1.2637 0.6395 0.185 Uiso 0.747(12) 1 d PG A 1
H6B_2 H 0.7486 1.1699 0.6579 0.185 Uiso 0.747(12) 1 d PG A 1
H6C_2 H 0.7382 1.2605 0.5837 0.185 Uiso 0.747(12) 1 d PG A 1
C1_3 C 0.7736(18) 1.025(2) 0.5085(16) 0.090 Uiso 0.253(12) 1 d PG A 2
N2_3 N 0.7249(14) 1.0676(17) 0.5404(11) 0.090 Uiso 0.253(12) 1 d PG A 2
C3_3 C 0.6643(13) 1.1200(15) 0.5800(9) 0.090 Uiso 0.253(12) 1 d PG A 2
C4_3 C 0.7125(18) 1.137(2) 0.6589(10) 0.090 Uiso 0.253(12) 1 d PG A 2
H4A_3 H 0.6678 1.1750 0.6897 0.135 Uiso 0.253(12) 1 d PG A 2
H4B_3 H 0.7350 1.0598 0.6859 0.135 Uiso 0.253(12) 1 d PG A 2
H4C_3 H 0.7706 1.1897 0.6636 0.135 Uiso 0.253(12) 1 d PG A 2
C5_3 C 0.635(2) 1.2298(18) 0.5447(15) 0.090 Uiso 0.253(12) 1 d PG A 2
H5A_3 H 0.5903 1.2708 0.5738 0.135 Uiso 0.253(12) 1 d PG A 2
H5B_3 H 0.6919 1.2843 0.5457 0.135 Uiso 0.253(12) 1 d PG A 2
H5C_3 H 0.6000 1.2212 0.4880 0.135 Uiso 0.253(12) 1 d PG A 2
C6_3 C 0.5833(15) 1.047(2) 0.5767(17) 0.090 Uiso 0.253(12) 1 d PG A 2
H6A_3 H 0.5366 1.0851 0.6056 0.135 Uiso 0.253(12) 1 d PG A 2
H6B_3 H 0.5473 1.0324 0.5208 0.135 Uiso 0.253(12) 1 d PG A 2
H6C_3 H 0.6014 0.9676 0.6020 0.135 Uiso 0.253(12) 1 d PG A 2
C1_4 C 0.8231(3) 0.4342(3) 0.4029(2) 0.0551(15) Uani 1 1 d G . .
C2_4 C 0.8154(6) 0.3955(7) 0.4784(3) 0.173(7) Uani 1 1 d G A .
H2A_4 H 0.8563 0.3229 0.4938 0.259 Uiso 1 1 d G A .
H2B_4 H 0.8381 0.4573 0.5200 0.259 Uiso 1 1 d G A .
H2C_4 H 0.7469 0.3741 0.4805 0.259 Uiso 1 1 d G A .
C3_4 C 0.7894(5) 0.3456(5) 0.3468(4) 0.108(3) Uani 1 1 d G A .
H3A_4 H 0.8288 0.2713 0.3601 0.162 Uiso 1 1 d G A .
H3B_4 H 0.7199 0.3243 0.3451 0.162 Uiso 1 1 d G A .
H3C_4 H 0.7944 0.3700 0.2919 0.162 Uiso 1 1 d G A .
C4_4 C 0.9198(3) 0.4614(5) 0.4027(4) 0.094(3) Uani 1 1 d G A .
H4A_4 H 0.9616 0.3890 0.4162 0.141 Uiso 1 1 d G A .
H4B_4 H 0.9280 0.4902 0.3495 0.141 Uiso 1 1 d G A .
H4C_4 H 0.9465 0.5241 0.4427 0.141 Uiso 1 1 d G A .
C1_5 C 0.5998(2) 0.5591(4) 0.3594(3) 0.0617(17) Uani 1 1 d G . .
C2_5 C 0.5701(5) 0.4816(7) 0.2954(4) 0.133(5) Uani 1 1 d G A .
H2A_5 H 0.4979 0.4709 0.2843 0.199 Uiso 1 1 d G A .
H2B_5 H 0.5871 0.5125 0.2456 0.199 Uiso 1 1 d G A .
H2C_5 H 0.6002 0.4009 0.3061 0.199 Uiso 1 1 d G A .
C3_5 C 0.5756(5) 0.5116(7) 0.4276(3) 0.139(5) Uani 1 1 d G A .
H3A_5 H 0.5036 0.4998 0.4189 0.209 Uiso 1 1 d G A .
H3B_5 H 0.6069 0.4323 0.4420 0.209 Uiso 1 1 d G A .
H3C_5 H 0.5952 0.5652 0.4747 0.209 Uiso 1 1 d G A .
C4_5 C 0.5551(5) 0.6698(5) 0.3420(5) 0.143(5) Uani 1 1 d G A .
H4A_5 H 0.4827 0.6613 0.3326 0.215 Uiso 1 1 d G A .
H4B_5 H 0.5752 0.7280 0.3865 0.215 Uiso 1 1 d G A .
H4C_5 H 0.5704 0.7061 0.2930 0.215 Uiso 1 1 d G A .
C1_6 C 0.98623(19) 0.8408(3) 0.31731(17) 0.0434(11) Uani 1 1 d G . .
C2_6 C 0.9953(4) 0.7886(4) 0.24569(19) 0.0543(14) Uani 1 1 d G A .
H2A_6 H 1.0656 0.7806 0.2437 0.081 Uiso 1 1 d G A .
H2B_6 H 0.9662 0.7070 0.2389 0.081 Uiso 1 1 d G A .
H2C_6 H 0.9634 0.8372 0.1986 0.081 Uiso 1 1 d G A .
C3_6 C 1.0268(4) 0.9548(3) 0.3236(3) 0.0628(17) Uani 1 1 d G A .
H3A_6 H 1.0974 0.9505 0.3220 0.094 Uiso 1 1 d G A .
H3B_6 H 0.9946 1.0078 0.2789 0.094 Uiso 1 1 d G A .
H3C_6 H 1.0221 0.9948 0.3745 0.094 Uiso 1 1 d G A .
C4_6 C 1.0329(3) 0.7706(4) 0.3810(2) 0.0610(16) Uani 1 1 d G A .
H4A_6 H 1.1039 0.7639 0.3812 0.091 Uiso 1 1 d G A .
H4B_6 H 1.0273 0.8050 0.4335 0.091 Uiso 1 1 d G A .
H4C_6 H 1.0060 0.6878 0.3781 0.091 Uiso 1 1 d G A .
C1_7 C 0.7774(2) 0.9665(3) 0.22937(16) 0.0474(13) Uani 1 1 d G . .
C2_7 C 0.8331(3) 0.9778(4) 0.1717(2) 0.0625(17) Uani 1 1 d G A .
H2A_7 H 0.8020 1.0360 0.1299 0.094 Uiso 1 1 d G A .
H2B_7 H 0.9003 1.0075 0.1947 0.094 Uiso 1 1 d G A .
H2C_7 H 0.8395 0.9004 0.1444 0.094 Uiso 1 1 d G A .
C3_7 C 0.6850(3) 0.9235(5) 0.1947(3) 0.0696(19) Uani 1 1 d G A .
H3A_7 H 0.6514 0.9797 0.1525 0.104 Uiso 1 1 d G A .
H3B_7 H 0.6879 0.8441 0.1689 0.104 Uiso 1 1 d G A .
H3C_7 H 0.6427 0.9150 0.2342 0.104 Uiso 1 1 d G A .
C4_7 C 0.7697(4) 1.0768(3) 0.2650(3) 0.077(2) Uani 1 1 d G A .
H4A_7 H 0.7366 1.1355 0.2243 0.116 Uiso 1 1 d G A .
H4B_7 H 0.7307 1.0719 0.3071 0.116 Uiso 1 1 d G A .
H4C_7 H 0.8348 1.1106 0.2900 0.116 Uiso 1 1 d G A .

loop_
_atom_site_aniso_label
_atom_site_aniso_U_11
_atom_site_aniso_U_22
_atom_site_aniso_U_33
_atom_site_aniso_U_23
_atom_site_aniso_U_13
_atom_site_aniso_U_12
W1 0.05344(13) 0.03107(10) 0.02348(10) -0.00165(7) 0.01315(8) 0.00659(8)
C1 0.061(4) 0.060(3) 0.039(3) 0.004(2) 0.023(3) 0.018(3)
O1 0.051(3) 0.115(4) 0.072(3) 0.023(3) 0.014(2) 0.033(3)
C2 0.069(4) 0.039(3) 0.033(3) -0.003(2) 0.011(2) 0.004(3)
O2 0.095(3) 0.044(2) 0.065(3) -0.006(2) 0.017(2) -0.017(2)
C1_1 0.050(3) 0.033(2) 0.025(2) 0.0029(17) 0.011(2) 0.004(2)
C2_1 0.071(4) 0.040(3) 0.033(3) 0.006(2) 0.023(2) 0.008(2)
C3_1 0.099(5) 0.042(3) 0.022(2) 0.002(2) 0.015(3) -0.001(3)
C4_1 0.074(4) 0.039(3) 0.031(3) 0.007(2) -0.007(3) -0.007(3)
C5_1 0.049(3) 0.033(2) 0.036(3) 0.0045(19) 0.005(2) 0.004(2)
Se1 0.0664(3) 0.0400(3) 0.0285(2) -0.00837(19) 0.0182(2) -0.0145(2)
Sn1 0.03769(16) 0.02856(15) 0.02349(15) -0.00062(11) 0.00965(12) 0.00204(12)
Sn2 0.03718(17) 0.03352(17) 0.02957(16) -0.00255(12) 0.01060(13) -0.00196(12)
C1_2 0.068(5) 0.029(3) 0.030(3) -0.004(2) 0.029(3) 0.000(3)
N2_2 0.097(4) 0.062(4) 0.060(3) -0.004(3) 0.041(3) 0.024(3)
C3_2 0.055(5) 0.045(4) 0.065(5) -0.030(4) 0.030(4) -0.008(3)
C4_2 0.114(10) 0.091(9) 0.099(9) -0.011(7) -0.001(8) 0.016(8)
C5_2 0.160(15) 0.203(19) 0.107(12) 0.021(12) 0.066(12) -0.065(14)
C6_2 0.084(8) 0.125(12) 0.158(14) -0.102(11) 0.020(8) -0.004(7)
C1_4 0.087(5) 0.035(3) 0.041(3) -0.001(2) 0.009(3) 0.016(3)
C2_4 0.294(17) 0.144(10) 0.114(8) 0.095(8) 0.120(10) 0.136(11)
C3_4 0.124(8) 0.054(4) 0.133(8) -0.048(5) -0.001(6) 0.010(5)
C4_4 0.069(5) 0.066(5) 0.133(7) -0.015(5) -0.009(5) 0.032(4)
C1_5 0.039(3) 0.089(5) 0.060(4) -0.012(3) 0.016(3) -0.015(3)
C2_5 0.061(5) 0.203(12) 0.130(9) -0.092(8) 0.012(5) -0.038(6)
C3_5 0.091(7) 0.234(14) 0.108(7) -0.009(8) 0.055(6) -0.077(8)
C4_5 0.043(4) 0.148(10) 0.239(14) 0.024(10) 0.031(6) 0.016(5)
C1_6 0.042(3) 0.047(3) 0.046(3) -0.004(2) 0.019(2) -0.006(2)
C2_6 0.053(3) 0.059(4) 0.059(4) -0.008(3) 0.030(3) -0.002(3)
C3_6 0.057(4) 0.060(4) 0.077(4) -0.014(3) 0.027(3) -0.020(3)
C4_6 0.040(3) 0.082(4) 0.061(4) 0.013(3) 0.009(3) 0.008(3)
C1_7 0.068(4) 0.046(3) 0.030(3) 0.004(2) 0.013(2) 0.014(3)
C2_7 0.093(5) 0.060(4) 0.040(3) 0.016(3) 0.027(3) 0.008(3)
C3_7 0.071(4) 0.093(5) 0.039(3) 0.013(3) -0.002(3) 0.022(4)
C4_7 0.143(7) 0.043(3) 0.047(4) 0.009(3) 0.025(4) 0.035(4)

loop_
_atom_type_symbol
_atom_type_description
_atom_type_scat_dispersion_real
_atom_type_scat_dispersion_imag
_atom_type_scat_source
C C 0.0033 0.0016 'International Tables Vol C Tables 4.2.6.8 and 6.1.1.4'
H H 0.0000 0.0000 'International Tables Vol C Tables 4.2.6.8 and 6.1.1.4'
N N 0.0061 0.0033 'International Tables Vol C Tables 4.2.6.8 and 6.1.1.4'
O O 0.0106 0.0060 'International Tables Vol C Tables 4.2.6.8 and 6.1.1.4'
Se Se -0.0929 2.2259 'International Tables Vol C Tables 4.2.6.8 and 6.1.1.4'
Sn Sn -0.6537 1.4246 'International Tables Vol C Tables 4.2.6.8 and 6.1.1.4'
W W -0.8490 6.8722 'International Tables Vol C Tables 4.2.6.8 and 6.1.1.4'

loop_
_geom_angle_atom_site_label_1
_geom_angle_atom_site_label_2
_geom_angle_atom_site_label_3
_geom_angle
_geom_angle_site_symmetry_1
_geom_angle_site_symmetry_3
_geom_angle_publ_flag
C1 W1 C2 103.3(2) . . ?
C1 W1 C1_2 78.5(3) . . ?
C2 W1 C1_2 77.7(2) . . ?
C1 W1 C1_3 86.9(9) . . ?
C2 W1 C1_3 62.9(8) . . ?
C1 W1 C1_1 101.9(2) . . ?
C2 W1 C1_1 145.2(2) . . ?
C1 W1 C5_1 134.2(2) . . ?
C2 W1 C5_1 110.4(2) . . ?
C1_1 W1 C5_1 36.14(17) . . ?
C1 W1 C2_1 99.5(2) . . ?
C2 W1 C2_1 154.4(2) . . ?
C1_1 W1 C2_1 35.45(16) . . ?
C5_1 W1 C2_1 58.54(19) . . ?
C1 W1 C3_1 127.2(2) . . ?
C2 W1 C3_1 119.1(2) . . ?
C1_1 W1 C3_1 59.33(17) . . ?
C5_1 W1 C3_1 58.10(19) . . ?
C2_1 W1 C3_1 35.37(19) . . ?
C1 W1 C4_1 157.6(2) . . ?
C2 W1 C4_1 98.9(2) . . ?
C1_1 W1 C4_1 59.57(17) . . ?
C5_1 W1 C4_1 35.21(18) . . ?
C2_1 W1 C4_1 58.2(2) . . ?
C3_1 W1 C4_1 34.3(2) . . ?
C1 W1 Sn1 75.80(15) . . ?
C2 W1 Sn1 73.82(14) . . ?
C1_2 W1 Sn1 135.58(17) . . ?
C1_3 W1 Sn1 127.9(8) . . ?
C1_1 W1 Sn1 89.67(11) . . ?
C5_1 W1 Sn1 84.73(12) . . ?
C2_1 W1 Sn1 123.76(12) . . ?
C3_1 W1 Sn1 142.72(15) . . ?
C4_1 W1 Sn1 113.81(15) . . ?
O1 C1 W1 173.3(5) . . ?
O2 C2 W1 175.8(5) . . ?
C2_1 C1_1 C5_1 105.6(4) . . ?
C2_1 C1_1 Sn2 132.1(4) . . ?
C5_1 C1_1 Sn2 121.9(3) . . ?
C2_1 C1_1 W1 72.7(3) . . ?
C5_1 C1_1 W1 72.0(3) . . ?
Sn2 C1_1 W1 124.7(2) . . ?
C1_1 C2_1 C3_1 109.1(5) . . ?
C1_1 C2_1 W1 71.8(3) . . ?
C3_1 C2_1 W1 73.1(3) . . ?
C1_1 C2_1 H2A_1 125.4 . . ?
C3_1 C2_1 H2A_1 125.4 . . ?
W1 C2_1 H2A_1 125.4 . . ?
C4_1 C3_1 C2_1 108.6(5) . . ?
C4_1 C3_1 W1 73.4(3) . . ?
C2_1 C3_1 W1 71.6(3) . . ?
C4_1 C3_1 H3A_1 125.6 . . ?
C2_1 C3_1 H3A_1 125.6 . . ?
W1 C3_1 H3A_1 125.6 . . ?
C3_1 C4_1 C5_1 107.7(5) . . ?
C3_1 C4_1 W1 72.2(3) . . ?
C5_1 C4_1 W1 70.7(3) . . ?
C3_1 C4_1 H4A_1 126.1 . . ?
C5_1 C4_1 H4A_1 126.1 . . ?
W1 C4_1 H4A_1 126.1 . . ?
C4_1 C5_1 C1_1 109.1(5) . . ?
C4_1 C5_1 W1 74.1(3) . . ?
C1_1 C5_1 W1 71.9(3) . . ?
C4_1 C5_1 H5A_1 125.3 . . ?
C1_1 C5_1 H5A_1 125.3 . . ?
W1 C5_1 H5A_1 125.3 . . ?
Sn2 Se1 Sn1 100.26(2) . . ?
C1_7 Sn1 Se1 102.50(9) . . ?
C1_6 Sn1 Se1 100.84(8) . . ?
C1_7 Sn1 W1 117.66(8) . . ?
C1_6 Sn1 W1 117.35(8) . . ?
Se1 Sn1 W1 107.849(15) . . ?
C1_1 Sn2 Se1 106.99(12) . . ?
C1_5 Sn2 Se1 110.76(13) . . ?
C1_4 Sn2 Se1 106.72(12) . . ?
N2_2 C1_2 W1 166.7(3) . . ?
C1_2 N2_2 C3_2 179.9 . . ?
N2_2 C3_2 C5_2 109.0 . . ?
N2_2 C3_2 C4_2 109.1 . . ?
C5_2 C3_2 C4_2 109.9 . . ?
N2_2 C3_2 C6_2 109.0 . . ?
C5_2 C3_2 C6_2 110.0 . . ?
C4_2 C3_2 C6_2 109.9 . . ?
N2_3 C1_3 W1 143.0(14) . . ?
C1_3 N2_3 C3_3 179.9(2) . . ?
N2_3 C3_3 C5_3 109.0 . . ?
N2_3 C3_3 C4_3 109.0 . . ?
C5_3 C3_3 C4_3 109.9 . . ?
N2_3 C3_3 C6_3 109.0 . . ?
C5_3 C3_3 C6_3 110.0 . . ?
C4_3 C3_3 C6_3 109.9 . . ?
C3_3 C4_3 H4A_3 110.2 . . ?
C3_3 C4_3 H4B_3 112.1 . . ?
H4A_3 C4_3 H4B_3 107.3 . . ?
C3_3 C4_3 H4C_3 112.1 . . ?
H4A_3 C4_3 H4C_3 107.3 . . ?
H4B_3 C4_3 H4C_3 107.6 . . ?
C3_3 C5_3 H5A_3 110.2 . . ?
C3_3 C5_3 H5B_3 112.1 . . ?
H5A_3 C5_3 H5B_3 107.3 . . ?
C3_3 C5_3 H5C_3 112.1 . . ?
H5A_3 C5_3 H5C_3 107.3 . . ?
H5B_3 C5_3 H5C_3 107.6 . . ?
C3_3 C6_3 H6A_3 110.2 . . ?
C3_3 C6_3 H6B_3 112.1 . . ?
H6A_3 C6_3 H6B_3 107.3 . . ?
C3_3 C6_3 H6C_3 112.0 . . ?
H6A_3 C6_3 H6C_3 107.3 . . ?
H6B_3 C6_3 H6C_3 107.6 . . ?
C3_4 C1_4 C2_4 109.9 . . ?
C3_4 C1_4 C4_4 110.0 . . ?
C2_4 C1_4 C4_4 109.9 . . ?
C3_4 C1_4 Sn2 110.2(3) . . ?
C2_4 C1_4 Sn2 108.2(3) . . ?
C4_4 C1_4 Sn2 108.7(3) . . ?
C1_4 C2_4 H2A_4 110.2 . . ?
C1_4 C2_4 H2B_4 112.1 . . ?
H2A_4 C2_4 H2B_4 107.3 . . ?
C1_4 C2_4 H2C_4 112.1 . . ?
H2A_4 C2_4 H2C_4 107.3 . . ?
H2B_4 C2_4 H2C_4 107.6 . . ?
C1_4 C3_4 H3A_4 110.2 . . ?
C1_4 C3_4 H3B_4 112.1 . . ?
H3A_4 C3_4 H3B_4 107.3 . . ?
C1_4 C3_4 H3C_4 112.1 . . ?
H3A_4 C3_4 H3C_4 107.3 . . ?
H3B_4 C3_4 H3C_4 107.6 . . ?
C1_4 C4_4 H4A_4 110.2 . . ?
C1_4 C4_4 H4B_4 112.1 . . ?
H4A_4 C4_4 H4B_4 107.3 . . ?
C1_4 C4_4 H4C_4 112.0 . . ?
H4A_4 C4_4 H4C_4 107.3 . . ?
H4B_4 C4_4 H4C_4 107.6 . . ?
C3_5 C1_5 C2_5 109.9 . . ?
C3_5 C1_5 C4_5 110.0 . . ?
C2_5 C1_5 C4_5 109.9 . . ?
C3_5 C1_5 Sn2 110.0(3) . . ?
C2_5 C1_5 Sn2 108.7(3) . . ?
C4_5 C1_5 Sn2 108.3(3) . . ?
C1_5 C2_5 H2A_5 110.2 . . ?
C1_5 C2_5 H2B_5 112.1 . . ?
H2A_5 C2_5 H2B_5 107.3 . . ?
C1_5 C2_5 H2C_5 112.1 . . ?
H2A_5 C2_5 H2C_5 107.3 . . ?
H2B_5 C2_5 H2C_5 107.6 . . ?
C1_5 C3_5 H3A_5 110.2 . . ?
C1_5 C3_5 H3B_5 112.1 . . ?
H3A_5 C3_5 H3B_5 107.3 . . ?
C1_5 C3_5 H3C_5 112.1 . . ?
H3A_5 C3_5 H3C_5 107.3 . . ?
H3B_5 C3_5 H3C_5 107.6 . . ?
C1_5 C4_5 H4A_5 110.2 . . ?
C1_5 C4_5 H4B_5 112.1 . . ?
H4A_5 C4_5 H4B_5 107.3 . . ?
C1_5 C4_5 H4C_5 112.0 . . ?
H4A_5 C4_5 H4C_5 107.3 . . ?
H4B_5 C4_5 H4C_5 107.6 . . ?
C3_6 C1_6 C2_6 109.9 . . ?
C3_6 C1_6 C4_6 110.0 . . ?
C2_6 C1_6 C4_6 109.9 . . ?
C3_6 C1_6 Sn1 109.1(2) . . ?
C2_6 C1_6 Sn1 108.6(2) . . ?
C4_6 C1_6 Sn1 109.4(2) . . ?
C1_6 C2_6 H2A_6 110.2 . . ?
C1_6 C2_6 H2B_6 112.1 . . ?
H2A_6 C2_6 H2B_6 107.3 . . ?
C1_6 C2_6 H2C_6 112.1 . . ?
H2A_6 C2_6 H2C_6 107.3 . . ?
H2B_6 C2_6 H2C_6 107.6 . . ?
C1_6 C3_6 H3A_6 110.2 . . ?
C1_6 C3_6 H3B_6 112.1 . . ?
H3A_6 C3_6 H3B_6 107.3 . . ?
C1_6 C3_6 H3C_6 112.1 . . ?
H3A_6 C3_6 H3C_6 107.3 . . ?
H3B_6 C3_6 H3C_6 107.6 . . ?
C1_6 C4_6 H4A_6 110.2 . . ?
C1_6 C4_6 H4B_6 112.1 . . ?
H4A_6 C4_6 H4B_6 107.3 . . ?
C1_6 C4_6 H4C_6 112.0 . . ?
H4A_6 C4_6 H4C_6 107.3 . . ?
H4B_6 C4_6 H4C_6 107.6 . . ?
C3_7 C1_7 C2_7 109.9 . . ?
C3_7 C1_7 C4_7 110.0 . . ?
C2_7 C1_7 C4_7 109.9 . . ?
C3_7 C1_7 Sn1 109.1(2) . . ?
C2_7 C1_7 Sn1 111.6(2) . . ?
C4_7 C1_7 Sn1 106.4(2) . . ?
C1_7 C2_7 H2A_7 110.2 . . ?
C1_7 C2_7 H2B_7 112.1 . . ?
H2A_7 C2_7 H2B_7 107.3 . . ?
C1_7 C2_7 H2C_7 112.1 . . ?
H2A_7 C2_7 H2C_7 107.3 . . ?
H2B_7 C2_7 H2C_7 107.6 . . ?
C1_7 C3_7 H3A_7 110.2 . . ?
C1_7 C3_7 H3B_7 112.1 . . ?
H3A_7 C3_7 H3B_7 107.3 . . ?
C1_7 C3_7 H3C_7 112.1 . . ?
H3A_7 C3_7 H3C_7 107.3 . . ?
H3B_7 C3_7 H3C_7 107.6 . . ?
C1_7 C4_7 H4A_7 110.2 . . ?
C1_7 C4_7 H4B_7 112.1 . . ?
H4A_7 C4_7 H4B_7 107.3 . . ?
C1_7 C4_7 H4C_7 112.0 . . ?
H4A_7 C4_7 H4C_7 107.3 . . ?
H4B_7 C4_7 H4C_7 107.6 . . ?

loop_
_geom_bond_atom_site_label_1
_geom_bond_atom_site_label_2
_geom_bond_distance
_geom_bond_site_symmetry_2
_geom_bond_publ_flag
W1 C1 1.954(6) . ?
W1 C2 1.981(6) . ?
W1 C1_2 2.013(4) . ?
W1 C1_3 2.13(2) . ?
W1 C1_1 2.319(5) . ?
W1 C5_1 2.321(5) . ?
W1 C2_1 2.331(5) . ?
W1 C3_1 2.350(5) . ?
W1 C4_1 2.366(5) . ?
W1 Sn1 2.8395(5) . ?
C1 O1 1.173(7) . ?
C2 O2 1.150(7) . ?
C1_1 C2_1 1.416(7) . ?
C1_1 C5_1 1.439(7) . ?
C1_1 Sn2 2.152(5) . ?
C2_1 C3_1 1.422(8) . ?
C2_1 H2A_1 0.9800 . ?
C3_1 C4_1 1.392(9) . ?
C3_1 H3A_1 0.9800 . ?
C4_1 C5_1 1.418(7) . ?
C4_1 H4A_1 0.9800 . ?
C5_1 H5A_1 0.9800 . ?
Se1 Sn2 2.5126(6) . ?
Se1 Sn1 2.6093(6) . ?
Sn1 C1_7 2.246(3) . ?
Sn1 C1_6 2.250(3) . ?
Sn2 C1_5 2.186(4) . ?
Sn2 C1_4 2.193(4) . ?
C1_2 N2_2 1.1800 . ?
N2_2 C3_2 1.4663 . ?
C3_2 C5_2 1.5322 . ?
C3_2 C4_2 1.5323 . ?
C3_2 C6_2 1.5324 . ?
C4_2 H4A_2 1.0985 . ?
C4_2 H4B_2 1.0983 . ?
C4_2 H4C_2 1.0985 . ?
C5_2 H5A_2 1.0984 . ?
C5_2 H5B_2 1.0984 . ?
C5_2 H5C_2 1.0982 . ?
C6_2 H6A_2 1.0987 . ?
C6_2 H6B_2 1.0984 . ?
C6_2 H6C_2 1.0984 . ?
C1_3 N2_3 1.1800 . ?
N2_3 C3_3 1.4663 . ?
C3_3 C5_3 1.5322 . ?
C3_3 C4_3 1.5323 . ?
C3_3 C6_3 1.5324 . ?
C4_3 H4A_3 1.0984 . ?
C4_3 H4B_3 1.0983 . ?
C4_3 H4C_3 1.0984 . ?
C5_3 H5A_3 1.0984 . ?
C5_3 H5B_3 1.0984 . ?
C5_3 H5C_3 1.0981 . ?
C6_3 H6A_3 1.0988 . ?
C6_3 H6B_3 1.0983 . ?
C6_3 H6C_3 1.0983 . ?
C1_4 C3_4 1.5322 . ?
C1_4 C2_4 1.5323 . ?
C1_4 C4_4 1.5324 . ?
C2_4 H2A_4 1.0985 . ?
C2_4 H2B_4 1.0982 . ?
C2_4 H2C_4 1.0984 . ?
C3_4 H3A_4 1.0984 . ?
C3_4 H3B_4 1.0984 . ?
C3_4 H3C_4 1.0982 . ?
C4_4 H4A_4 1.0988 . ?
C4_4 H4B_4 1.0984 . ?
C4_4 H4C_4 1.0983 . ?
C1_5 C3_5 1.5322 . ?
C1_5 C2_5 1.5323 . ?
C1_5 C4_5 1.5324 . ?
C2_5 H2A_5 1.0985 . ?
C2_5 H2B_5 1.0983 . ?
C2_5 H2C_5 1.0984 . ?
C3_5 H3A_5 1.0984 . ?
C3_5 H3B_5 1.0984 . ?
C3_5 H3C_5 1.0981 . ?
C4_5 H4A_5 1.0988 . ?
C4_5 H4B_5 1.0984 . ?
C4_5 H4C_5 1.0982 . ?
C1_6 C3_6 1.5322 . ?
C1_6 C2_6 1.5323 . ?
C1_6 C4_6 1.5324 . ?
C2_6 H2A_6 1.0985 . ?
C2_6 H2B_6 1.0983 . ?
C2_6 H2C_6 1.0984 . ?
C3_6 H3A_6 1.0984 . ?
C3_6 H3B_6 1.0983 . ?
C3_6 H3C_6 1.0981 . ?
C4_6 H4A_6 1.0988 . ?
C4_6 H4B_6 1.0984 . ?
C4_6 H4C_6 1.0983 . ?
C1_7 C3_7 1.5322 . ?
C1_7 C2_7 1.5323 . ?
C1_7 C4_7 1.5324 . ?
C2_7 H2A_7 1.0985 . ?
C2_7 H2B_7 1.0982 . ?
C2_7 H2C_7 1.0984 . ?
C3_7 H3A_7 1.0984 . ?
C3_7 H3B_7 1.0984 . ?
C3_7 H3C_7 1.0981 . ?
C4_7 H4A_7 1.0988 . ?
C4_7 H4B_7 1.0984 . ?
C4_7 H4C_7 1.0983 . ?

loop_
_geom_torsion_atom_site_label_1
_geom_torsion_atom_site_label_2
_geom_torsion_atom_site_label_3
_geom_torsion_atom_site_label_4
_geom_torsion
_geom_torsion_site_symmetry_1
_geom_torsion_site_symmetry_2
_geom_torsion_site_symmetry_3
_geom_torsion_site_symmetry_4
_geom_torsion_publ_flag
C1 W1 C1_1 C2_1 -89.7(3) . . . . ?
C2 W1 C1_1 C2_1 134.7(4) . . . . ?
C5_1 W1 C1_1 C2_1 113.4(4) . . . . ?
C3_1 W1 C1_1 C2_1 36.7(3) . . . . ?
C4_1 W1 C1_1 C2_1 76.8(3) . . . . ?
Sn1 W1 C1_1 C2_1 -165.1(3) . . . . ?
C1 W1 C1_1 C5_1 156.9(3) . . . . ?
C2 W1 C1_1 C5_1 21.2(4) . . . . ?
C2_1 W1 C1_1 C5_1 -113.4(4) . . . . ?
C3_1 W1 C1_1 C5_1 -76.7(3) . . . . ?
C4_1 W1 C1_1 C5_1 -36.6(3) . . . . ?
Sn1 W1 C1_1 C5_1 81.5(3) . . . . ?
C1 W1 C1_1 Sn2 40.1(3) . . . . ?
C2 W1 C1_1 Sn2 -95.6(4) . . . . ?
C5_1 W1 C1_1 Sn2 -116.8(4) . . . . ?
C2_1 W1 C1_1 Sn2 129.7(5) . . . . ?
C3_1 W1 C1_1 Sn2 166.5(4) . . . . ?
C4_1 W1 C1_1 Sn2 -153.5(4) . . . . ?
Sn1 W1 C1_1 Sn2 -35.3(2) . . . . ?
C5_1 C1_1 C2_1 C3_1 0.9(5) . . . . ?
Sn2 C1_1 C2_1 C3_1 174.4(4) . . . . ?
W1 C1_1 C2_1 C3_1 -64.0(4) . . . . ?
C5_1 C1_1 C2_1 W1 65.0(3) . . . . ?
Sn2 C1_1 C2_1 W1 -121.6(4) . . . . ?
C1 W1 C2_1 C1_1 97.2(3) . . . . ?
C2 W1 C2_1 C1_1 -110.2(5) . . . . ?
C5_1 W1 C2_1 C1_1 -39.4(3) . . . . ?
C3_1 W1 C2_1 C1_1 -117.3(5) . . . . ?
C4_1 W1 C2_1 C1_1 -81.0(3) . . . . ?
Sn1 W1 C2_1 C1_1 18.0(4) . . . . ?
C1 W1 C2_1 C3_1 -145.4(4) . . . . ?
C2 W1 C2_1 C3_1 7.2(6) . . . . ?
C1_1 W1 C2_1 C3_1 117.3(5) . . . . ?
C5_1 W1 C2_1 C3_1 78.0(4) . . . . ?
C4_1 W1 C2_1 C3_1 36.4(3) . . . . ?
Sn1 W1 C2_1 C3_1 135.4(3) . . . . ?
C1_1 C2_1 C3_1 C4_1 -1.4(6) . . . . ?
W1 C2_1 C3_1 C4_1 -64.6(4) . . . . ?
C1_1 C2_1 C3_1 W1 63.3(3) . . . . ?
C1 W1 C3_1 C4_1 161.3(3) . . . . ?
C2 W1 C3_1 C4_1 -59.8(4) . . . . ?
C1_1 W1 C3_1 C4_1 79.9(3) . . . . ?
C5_1 W1 C3_1 C4_1 37.3(3) . . . . ?
C2_1 W1 C3_1 C4_1 116.7(5) . . . . ?
Sn1 W1 C3_1 C4_1 42.1(4) . . . . ?
C1 W1 C3_1 C2_1 44.6(4) . . . . ?
C2 W1 C3_1 C2_1 -176.5(3) . . . . ?
C1_1 W1 C3_1 C2_1 -36.8(3) . . . . ?
C5_1 W1 C3_1 C2_1 -79.3(3) . . . . ?
C4_1 W1 C3_1 C2_1 -116.7(5) . . . . ?
Sn1 W1 C3_1 C2_1 -74.6(4) . . . . ?
C2_1 C3_1 C4_1 C5_1 1.2(6) . . . . ?
W1 C3_1 C4_1 C5_1 -62.2(3) . . . . ?
C2_1 C3_1 C4_1 W1 63.4(4) . . . . ?
C1 W1 C4_1 C3_1 -42.1(7) . . . . ?
C2 W1 C4_1 C3_1 130.2(3) . . . . ?
C1_1 W1 C4_1 C3_1 -79.1(3) . . . . ?
C5_1 W1 C4_1 C3_1 -116.7(5) . . . . ?
C2_1 W1 C4_1 C3_1 -37.5(3) . . . . ?
Sn1 W1 C4_1 C3_1 -153.7(3) . . . . ?
C1 W1 C4_1 C5_1 74.6(7) . . . . ?
C2 W1 C4_1 C5_1 -113.1(3) . . . . ?
C1_1 W1 C4_1 C5_1 37.6(3) . . . . ?
C2_1 W1 C4_1 C5_1 79.3(3) . . . . ?
C3_1 W1 C4_1 C5_1 116.7(5) . . . . ?
Sn1 W1 C4_1 C5_1 -36.9(4) . . . . ?
C3_1 C4_1 C5_1 C1_1 -0.6(6) . . . . ?
W1 C4_1 C5_1 C1_1 -63.8(3) . . . . ?
C3_1 C4_1 C5_1 W1 63.2(4) . . . . ?
C2_1 C1_1 C5_1 C4_1 -0.2(5) . . . . ?
Sn2 C1_1 C5_1 C4_1 -174.5(3) . . . . ?
W1 C1_1 C5_1 C4_1 65.3(3) . . . . ?
C2_1 C1_1 C5_1 W1 -65.5(3) . . . . ?
Sn2 C1_1 C5_1 W1 120.2(3) . . . . ?
C1 W1 C5_1 C4_1 -149.2(4) . . . . ?
C2 W1 C5_1 C4_1 75.9(4) . . . . ?
C1_1 W1 C5_1 C4_1 -116.8(4) . . . . ?
C2_1 W1 C5_1 C4_1 -78.2(4) . . . . ?
C3_1 W1 C5_1 C4_1 -36.4(3) . . . . ?
Sn1 W1 C5_1 C4_1 146.5(3) . . . . ?
C1 W1 C5_1 C1_1 -32.4(4) . . . . ?
C2 W1 C5_1 C1_1 -167.2(3) . . . . ?
C2_1 W1 C5_1 C1_1 38.6(3) . . . . ?
C3_1 W1 C5_1 C1_1 80.4(3) . . . . ?
C4_1 W1 C5_1 C1_1 116.8(4) . . . . ?
Sn1 W1 C5_1 C1_1 -96.7(2) . . . . ?
Sn2 Se1 Sn1 C1_7 -135.37(9) . . . . ?
Sn2 Se1 Sn1 C1_6 113.02(9) . . . . ?
Sn2 Se1 Sn1 W1 -10.56(2) . . . . ?
C1 W1 Sn1 C1_7 36.0(2) . . . . ?
C2 W1 Sn1 C1_7 -72.7(2) . . . . ?
C1 W1 Sn1 C1_6 167.9(2) . . . . ?
C2 W1 Sn1 C1_6 59.22(19) . . . . ?
C1 W1 Sn1 Se1 -79.17(19) . . . . ?
C2 W1 Sn1 Se1 172.11(17) . . . . ?
C1_2 W1 Sn1 Se1 -135.7(3) . . . . ?
C1_3 W1 Sn1 Se1 -153.6(10) . . . . ?
C1_1 W1 Sn1 Se1 23.19(12) . . . . ?
C5_1 W1 Sn1 Se1 59.05(13) . . . . ?
C2_1 W1 Sn1 Se1 12.84(18) . . . . ?
C3_1 W1 Sn1 Se1 55.0(3) . . . . ?
C4_1 W1 Sn1 Se1 79.40(15) . . . . ?
C2_1 C1_1 Sn2 Se1 130.8(4) . . . . ?
C5_1 C1_1 Sn2 Se1 -56.6(4) . . . . ?
W1 C1_1 Sn2 Se1 32.7(3) . . . . ?
Sn1 Se1 Sn2 C1_1 -7.96(14) . . . . ?
Sn1 Se1 Sn2 C1_5 112.72(15) . . . . ?
Sn1 Se1 Sn2 C1_4 -120.67(12) . . . . ?
C1 W1 C1_2 N2_2 47.7(14) . . . . ?
C2 W1 C1_2 N2_2 154.3(14) . . . . ?
Sn1 W1 C1_2 N2_2 103.4(14) . . . . ?
C1 W1 C1_3 N2_3 65(2) . . . . ?
C2 W1 C1_3 N2_3 172(3) . . . . ?
Sn1 W1 C1_3 N2_3 134.2(18) . . . . ?
Se1 Sn2 C1_4 C3_4 -72.2(3) . . . . ?
Se1 Sn2 C1_4 C2_4 167.6(3) . . . . ?
Se1 Sn2 C1_4 C4_4 48.3(3) . . . . ?
Se1 Sn2 C1_5 C3_5 -178.6(3) . . . . ?
Se1 Sn2 C1_5 C2_5 61.0(3) . . . . ?
Se1 Sn2 C1_5 C4_5 -58.3(3) . . . . ?
Se1 Sn1 C1_6 C3_6 162.90(17) . . . . ?
W1 Sn1 C1_6 C3_6 -80.33(17) . . . . ?
Se1 Sn1 C1_6 C2_6 43.17(18) . . . . ?
W1 Sn1 C1_6 C2_6 159.94(16) . . . . ?
Se1 Sn1 C1_6 C4_6 -76.78(18) . . . . ?
W1 Sn1 C1_6 C4_6 40.00(19) . . . . ?
Se1 Sn1 C1_7 C3_7 35.9(2) . . . . ?
W1 Sn1 C1_7 C3_7 -82.1(2) . . . . ?
Se1 Sn1 C1_7 C2_7 -85.65(19) . . . . ?
W1 Sn1 C1_7 C2_7 156.27(18) . . . . ?
Se1 Sn1 C1_7 C4_7 154.51(18) . . . . ?
W1 Sn1 C1_7 C4_7 36.4(2) . . . . ?
